data_4001980
loop_
_publ_author_name
'Massin, Julien'
'Dayoub, Wissam'
'Mulatier, Jean-Christophe'
'Aronica, Christophe'
'Bretonni\`ere, Yann'
'Andraud, Chantal'

_publ_section_title
;
 Near-Infrared Solid-State Emitters Based on Isophorone: Synthesis,
 Crystal Structure and Spectroscopic Properties
;
_journal_coden_ASTM CMATEX
_journal_issue 3
_journal_name_full 'Chemistry of Materials'
_journal_page_first 862
_journal_page_last 873
_journal_paper_doi 10.1021/cm102165r
_journal_volume 23
_journal_year 2011
_chemical_absolute_configuration ad
_chemical_formula_sum 'C29 H31 N3'
_chemical_formula_weight 421.58
_space_group_IT_number 4
_symmetry_cell_setting monoclinic
_symmetry_space_group_name_Hall 'P 2yb'
_symmetry_space_group_name_H-M 'P 1 21 1'
_atom_sites_solution_hydrogens geom
_atom_sites_solution_primary direct
_audit_creation_date 09-06-18
_audit_creation_method CRYSTALS_ver_12.87
_cell_angle_alpha 90
_cell_angle_beta 91.896(5)
_cell_angle_gamma 90
_cell_formula_units_Z 4
_cell_length_a 8.552(5)
_cell_length_b 7.519(5)
_cell_length_c 38.551(5)
_cell_measurement_reflns_used 0
_cell_measurement_temperature 293
_cell_measurement_theta_max 0
_cell_measurement_theta_min 0
_cell_volume 2478(2)
_computing_cell_refinement 'USER DEFINED CELL REFINEMENT'
_computing_data_collection 'USER DEFINED DATA COLLECTION'
_computing_data_reduction 'USER DEFINED DATA REDUCTION'
_computing_molecular_graphics 'CAMERON (Watkin et al., 1996)'
_computing_publication_material 'CRYSTALS (Betteridge et al., 2003)'
_computing_structure_refinement 'CRYSTALS (Betteridge et al., 2003)'
_computing_structure_solution 'SHELXS 86 (Sheldrick, 1986)'
_diffrn_ambient_temperature 293
_diffrn_measured_fraction_theta_full 0.990
_diffrn_measured_fraction_theta_max 0.841
_diffrn_measurement_device Unknown
_diffrn_measurement_device_type Serial
_diffrn_measurement_method \w/2\q
_diffrn_radiation_monochromator graphite
_diffrn_radiation_type 'Mo K\a'
_diffrn_radiation_wavelength 0.71069
_diffrn_reflns_av_R_equivalents 0.067
_diffrn_reflns_limit_h_max 10
_diffrn_reflns_limit_h_min -11
_diffrn_reflns_limit_k_max 9
_diffrn_reflns_limit_k_min -10
_diffrn_reflns_limit_l_max 48
_diffrn_reflns_limit_l_min -26
_diffrn_reflns_number 15860
_diffrn_reflns_theta_full 25.256
_diffrn_reflns_theta_max 29.367
_diffrn_reflns_theta_min 2.639
_diffrn_standards_number 0
_exptl_absorpt_coefficient_mu 0.066
_exptl_absorpt_correction_T_max 1.0000
_exptl_absorpt_correction_T_min 1.0000
_exptl_absorpt_correction_type none
_exptl_crystal_colour red
_exptl_crystal_density_diffrn 1.130
_exptl_crystal_density_method 'not measured'
_exptl_crystal_description plate
_exptl_crystal_F_000 904
_exptl_crystal_size_max 0.1
_exptl_crystal_size_mid 0.1
_exptl_crystal_size_min 0.1
_refine_diff_density_max 0.17
_refine_diff_density_min -0.17
_refine_ls_abs_structure_details 'Flack (1983), 3897 Friedel-pairs'
_refine_ls_abs_structure_Flack -2(5)
_refine_ls_extinction_method None
_refine_ls_goodness_of_fit_ref 0.7826
_refine_ls_hydrogen_treatment none
_refine_ls_matrix_type full
_refine_ls_number_parameters 578
_refine_ls_number_reflns 6055
_refine_ls_number_restraints 1
_refine_ls_R_factor_all 0.1503
_refine_ls_R_factor_gt 0.0574
_refine_ls_shift/su_max 0.0006116
_refine_ls_shift/su_mean 1.5220608
_refine_ls_structure_factor_coef F
_refine_ls_weighting_details
;
 Method, part 1, Chebychev polynomial, (Watkin, 1994, Prince, 1982) 
 [weight] = 1.0/[A~0~*T~0~(x)+A~1~*T~1~(x) ... +A~n-1~]*T~n-1~(x)] 
 where A~i~ are the Chebychev coefficients listed below and x= Fcalc/Fmax 
 Method = Robust Weighting (Prince, 1982) 
 W = [weight] * [1-(deltaF/6*sigmaF)^2^]^2^ 
 A~i~ are: 
 11.3 0.641 6.47 1.77 -2.33 
;
_refine_ls_weighting_scheme calc
_refine_ls_wR_factor_all 0.1263
_refine_ls_wR_factor_gt 0.0743
_refine_ls_wR_factor_ref 0.0743
_reflns_limit_h_max 10
_reflns_limit_h_min -11
_reflns_limit_k_max 9
_reflns_limit_k_min -10
_reflns_limit_l_max 48
_reflns_limit_l_min 0
_reflns_number_gt 6055
_reflns_number_total 10049
_reflns_threshold_expression I>2.0\s(I)
_oxford_diffrn_Wilson_B_factor 0.00
_oxford_diffrn_Wilson_scale 0.00
_oxford_refine_ls_r_factor_ref 0.0574
_oxford_refine_ls_scale 2.198(5)
_oxford_reflns_number_all 15771
_oxford_reflns_threshold_expression_ref I>2.0\s(I)
_oxford_structure_analysis_title 'wd01 in P 21'
_cod_duplicate_entry 4000705
_cod_data_source_file cm102165r_si_003.cif
_cod_data_source_block JMenantiopur
_cod_depositor_comments
;
The following automatic conversions were performed:

'_symmetry_cell_setting' value 'Monoclinic' changed to 'monoclinic'
according to
/usr/data/users/saulius/automatic-downloads/retrospective/ACS/lib/dictionaries/cif_core.dic
dictionary named 'cif_core.dic' version 2.4.2 from 2011-04-26.

Automatic conversion script
Id: cif_fix_values 2281 2013-09-26 08:29:07Z andrius 

 Updated bibliographic information.

 Antanas Vaitkus,
 2019-09-24

 Marked entry as a duplciate of entry 4000705.

 Antanas Vaitkus,
 2019-09-24
;
_cod_original_sg_symbol_H-M 'P 1 21 1 '
_cod_database_code 4001980

loop_
_symmetry_equiv_pos_as_xyz
x,y,z
-x,y+1/2,-z

loop_
_atom_site_label
_atom_site_type_symbol
_atom_site_fract_x
_atom_site_fract_y
_atom_site_fract_z
_atom_site_U_iso_or_equiv
_atom_site_occupancy
_atom_site_adp_type
_atom_site_refinement_flags_posn
N1 N 0.3071(6) -0.2829(7) 0.08120(11) 0.0586 1.0000 Uani .
N2 N 0.0782(6) 0.4110(7) 0.41806(13) 0.0600 1.0000 Uani .
C3 C 0.3441(6) 0.0035(8) 0.17506(12) 0.0437 1.0000 Uani .
C4 C 0.3987(6) -0.2588(8) 0.14132(13) 0.0519 1.0000 Uani .
C5 C 0.0255(6) 0.1228(8) 0.32439(15) 0.0509 1.0000 Uani .
C6 C -0.0511(6) -0.3343(8) 0.20047(13) 0.0495 1.0000 Uani .
C7 C 0.5110(7) 0.0862(8) 0.29674(14) 0.0558 1.0000 Uani .
C8 C 0.3220(6) -0.1880(8) 0.11110(14) 0.0485 1.0000 Uani .
C9 C 0.4289(6) 0.1526(8) 0.26932(14) 0.0467 1.0000 Uani .
C10 C 0.4054(7) -0.1652(8) 0.17193(13) 0.0506 1.0000 Uani .
C11 C -0.1444(6) 0.0302(8) 0.20213(15) 0.0550 1.0000 Uani .
C12 C -0.0667(6) -0.0333(8) 0.23109(15) 0.0504 1.0000 Uani .
C13 C 0.5252(7) 0.1723(8) 0.32961(14) 0.0505 1.0000 Uani .
C14 C 0.1192(7) 0.0604(8) 0.35210(15) 0.0578 1.0000 Uani .
C15 C -0.2238(7) 0.0125(8) 0.14108(16) 0.0575 1.0000 Uani .
C16 C 0.2628(6) -0.0158(8) 0.11406(14) 0.0545 1.0000 Uani .
C17 C 0.3499(6) 0.1017(8) 0.20713(14) 0.0494 1.0000 Uani .
C18 C 0.3460(6) 0.3256(8) 0.27263(14) 0.0568 1.0000 Uani .
C19 C 0.6010(7) 0.0960(9) 0.35706(15) 0.0585 1.0000 Uani .
C20 C 0.2720(6) 0.0737(8) 0.14512(14) 0.0557 1.0000 Uani .
C21 C -0.1481(6) -0.0566(8) 0.16952(14) 0.0484 1.0000 Uani .
C22 C 0.4507(7) 0.3490(8) 0.33371(12) 0.0526 1.0000 Uani .
C23 C -0.0609(7) -0.2302(8) 0.16650(14) 0.0595 1.0000 Uani .
C24 C 0.4222(6) 0.4530(7) 0.29964(13) 0.0491 1.0000 Uani .
C25 C 0.4220(6) 0.0558(8) 0.23736(14) 0.0544 1.0000 Uani .
C26 C 0.3442(7) -0.4746(9) 0.07942(13) 0.0608 1.0000 Uani .
C27 C 0.0130(6) 0.0241(8) 0.29267(15) 0.0561 1.0000 Uani .
C28 C 0.1355(7) 0.1521(8) 0.38281(15) 0.0536 1.0000 Uani .
C29 C -0.0356(7) 0.3769(8) 0.36074(16) 0.0600 1.0000 Uani .
C30 C 0.0596(7) 0.3129(8) 0.38852(16) 0.0525 1.0000 Uani .
C31 C -0.3053(8) 0.1795(12) 0.14242(15) 0.0709 1.0000 Uani .
C32 C -0.0615(7) 0.0663(8) 0.26292(14) 0.0549 1.0000 Uani .
C33 C 0.1988(7) -0.5681(8) 0.06400(15) 0.0576 1.0000 Uani .
C34 C 0.2844(7) 0.5389(8) 0.45549(15) 0.0592 1.0000 Uani .
C35 C 0.0149(6) -0.2120(7) 0.22900(14) 0.0531 1.0000 Uani .
C36 C -0.0506(7) 0.2828(9) 0.32993(15) 0.0582 1.0000 Uani .
C37 C 0.1934(8) -0.6619(10) 0.03330(16) 0.0812 1.0000 Uani .
C38 C 0.6148(8) 0.1776(9) 0.39022(18) 0.0759 1.0000 Uani .
C39 C 0.2583(9) -0.1915(9) 0.04907(15) 0.0800 1.0000 Uani .
C40 C 0.0579(7) -0.4936(8) 0.19573(15) 0.0689 1.0000 Uani .
C41 C 0.4931(7) -0.5131(10) 0.06050(17) 0.0908 1.0000 Uani .
N42 N -0.3704(8) 0.3140(9) 0.14292(16) 0.1029 1.0000 Uani .
C43 C 0.2634(8) 0.6284(10) 0.48661(15) 0.0789 1.0000 Uani .
C44 C -0.0388(9) 0.5463(10) 0.42764(17) 0.0867 1.0000 Uani .
C45 C 0.6684(10) -0.0788(12) 0.35502(18) 0.0841 1.0000 Uani .
C46 C -0.2281(8) -0.0718(9) 0.1078(2) 0.0764 1.0000 Uani .
C47 C 0.3173(6) 0.6115(7) 0.30579(14) 0.0640 1.0000 Uani .
C48 C 0.2007(7) 0.3685(8) 0.44447(16) 0.0640 1.0000 Uani .
C49 C -0.2113(6) -0.4000(9) 0.20991(15) 0.0666 1.0000 Uani .
C50 C 0.5768(6) 0.5190(8) 0.28559(14) 0.0611 1.0000 Uani .
N51 N 0.6277(9) 0.2387(9) 0.41742(15) 0.1173 1.0000 Uani .
N52 N -0.2291(9) -0.1405(9) 0.08171(16) 0.1105 1.0000 Uani .
C53 C 0.0613(10) -0.5677(10) 0.08242(16) 0.0837 1.0000 Uani .
C54 C 0.3395(13) 0.7906(12) 0.4944(2) 0.1052 1.0000 Uani .
C55 C 0.4355(12) 0.8563(13) 0.4700(3) 0.1203 1.0000 Uani .
C56 C 0.3865(10) 0.6115(11) 0.43245(19) 0.0942 1.0000 Uani .
N57 N 0.7172(9) -0.2181(10) 0.35353(17) 0.1301 1.0000 Uani .
C58 C 0.1383(9) 0.2614(11) 0.47454(19) 0.1138 1.0000 Uani .
C59 C -0.0038(10) 0.7256(12) 0.4161(2) 0.1196 1.0000 Uani .
C60 C 0.3840(9) -0.0778(11) 0.03461(16) 0.1052 1.0000 Uani .
C61 C -0.0697(12) -0.7458(14) 0.0397(3) 0.1117 1.0000 Uani .
C62 C 0.0581(13) -0.7475(11) 0.0214(2) 0.0997 1.0000 Uani .
C63 C -0.0735(10) -0.6574(14) 0.0701(3) 0.1142 1.0000 Uani .
C64 C 0.4576(10) 0.7721(16) 0.4394(3) 0.1258 1.0000 Uani .
H41 H 0.4449 -0.3725 0.1399 0.0620 1.0000 Uiso R
H71 H 0.5625 -0.0208 0.2935 0.0680 1.0000 Uiso R
H101 H 0.4555 -0.2172 0.1914 0.0607 1.0000 Uiso R
H111 H -0.1990 0.1371 0.2040 0.0661 1.0000 Uiso R
H141 H 0.1728 -0.0459 0.3492 0.0702 1.0000 Uiso R
H161 H 0.2148 0.0398 0.0945 0.0649 1.0000 Uiso R
H171 H 0.2989 0.2122 0.2074 0.0587 1.0000 Uiso R
H181 H 0.2392 0.3003 0.2798 0.0685 1.0000 Uiso R
H182 H 0.3399 0.3844 0.2502 0.0684 1.0000 Uiso R
H201 H 0.2282 0.1870 0.1459 0.0680 1.0000 Uiso R
H221 H 0.5167 0.4254 0.3475 0.0658 1.0000 Uiso R
H222 H 0.3525 0.3344 0.3447 0.0650 1.0000 Uiso R
H232 H 0.0446 -0.2036 0.1594 0.0705 1.0000 Uiso R
H231 H -0.1113 -0.3058 0.1488 0.0702 1.0000 Uiso R
H251 H 0.4760 -0.0515 0.2378 0.0650 1.0000 Uiso R
H271 H 0.0664 -0.0855 0.2922 0.0683 1.0000 Uiso R
H281 H 0.1992 0.1026 0.4008 0.0645 1.0000 Uiso R
H291 H -0.0882 0.4846 0.3630 0.0722 1.0000 Uiso R
H321 H -0.1167 0.1737 0.2625 0.0671 1.0000 Uiso R
H352 H 0.0110 -0.2739 0.2510 0.0657 1.0000 Uiso R
H351 H 0.1225 -0.1902 0.2239 0.0650 1.0000 Uiso R
H361 H -0.1149 0.3274 0.3123 0.0706 1.0000 Uiso R
H391 H 0.2309 -0.2833 0.0322 0.0960 1.0000 Uiso R
H392 H 0.1649 -0.1213 0.0533 0.0960 1.0000 Uiso R
H401 H 0.0631 -0.5623 0.2170 0.1050 1.0000 Uiso R
H402 H 0.1616 -0.4464 0.1909 0.1046 1.0000 Uiso R
H403 H 0.0197 -0.5690 0.1766 0.1050 1.0000 Uiso R
H413 H 0.5086 -0.6399 0.0601 0.1359 1.0000 Uiso R
H411 H 0.5782 -0.4532 0.0728 0.1359 1.0000 Uiso R
H412 H 0.4806 -0.4642 0.0372 0.1358 1.0000 Uiso R
H442 H -0.0410 0.5474 0.4529 0.1060 1.0000 Uiso R
H441 H -0.1430 0.5136 0.4177 0.1057 1.0000 Uiso R
H471 H 0.3638 0.6899 0.3232 0.0962 1.0000 Uiso R
H473 H 0.2183 0.5674 0.3139 0.0961 1.0000 Uiso R
H472 H 0.2967 0.6758 0.2841 0.0959 1.0000 Uiso R
H481 H 0.2788 0.2944 0.4325 0.0757 1.0000 Uiso R
H493 H -0.1979 -0.4796 0.2293 0.1011 1.0000 Uiso R
H492 H -0.2770 -0.3023 0.2165 0.1004 1.0000 Uiso R
H491 H -0.2607 -0.4631 0.1908 0.1010 1.0000 Uiso R
H503 H 0.6294 0.5977 0.3018 0.0932 1.0000 Uiso R
H502 H 0.6452 0.4212 0.2807 0.0929 1.0000 Uiso R
H501 H 0.5560 0.5818 0.2642 0.0928 1.0000 Uiso R
H583 H 0.2214 0.2387 0.4912 0.1711 1.0000 Uiso R
H582 H 0.0575 0.3304 0.4854 0.1708 1.0000 Uiso R
H581 H 0.0943 0.1515 0.4658 0.1710 1.0000 Uiso R
H591 H -0.0916 0.8020 0.4204 0.1791 1.0000 Uiso R
H592 H 0.0885 0.7712 0.4281 0.1790 1.0000 Uiso R
H593 H 0.0125 0.7254 0.3917 0.1790 1.0000 Uiso R
H603 H 0.3548 -0.0397 0.0116 0.1578 1.0000 Uiso R
H602 H 0.4797 -0.1450 0.0342 0.1582 1.0000 Uiso R
H601 H 0.3979 0.0253 0.0492 0.1582 1.0000 Uiso R
H371 H 0.2842 -0.6674 0.0201 0.0965 1.0000 Uiso .
H431 H 0.1966 0.5780 0.5030 0.0953 1.0000 Uiso .
H531 H 0.0606 -0.5041 0.1034 0.1004 1.0000 Uiso .
H541 H 0.3236 0.8469 0.5153 0.1272 1.0000 Uiso .
H551 H 0.4859 0.9651 0.4748 0.1426 1.0000 Uiso .
H561 H 0.4049 0.5505 0.4115 0.1126 1.0000 Uiso .
H611 H -0.1593 -0.8096 0.0312 0.1336 1.0000 Uiso .
H621 H 0.0590 -0.8084 -0.0001 0.1186 1.0000 Uiso .
H631 H -0.1640 -0.6569 0.0826 0.1365 1.0000 Uiso .
H641 H 0.5232 0.8211 0.4229 0.1512 1.0000 Uiso .
H261 H 0.3613 -0.5195 0.1043 0.0755 1.0000 Uiso .

loop_
_atom_site_aniso_label
_atom_site_aniso_U_11
_atom_site_aniso_U_22
_atom_site_aniso_U_33
_atom_site_aniso_U_23
_atom_site_aniso_U_13
_atom_site_aniso_U_12
N1 0.091(4) 0.053(4) 0.032(3) -0.004(3) -0.001(3) 0.014(3)
N2 0.058(3) 0.051(3) 0.070(4) -0.015(3) -0.012(3) 0.009(3)
C3 0.054(4) 0.048(4) 0.029(3) -0.016(3) 0.006(3) 0.000(3)
C4 0.063(4) 0.050(4) 0.043(4) -0.012(3) 0.007(3) 0.007(3)
C5 0.046(4) 0.050(4) 0.057(4) -0.001(3) 0.003(3) 0.001(3)
C6 0.044(3) 0.060(4) 0.046(3) -0.005(3) 0.006(3) 0.000(3)
C7 0.074(4) 0.059(4) 0.035(4) -0.007(3) -0.002(3) -0.002(3)
C8 0.058(4) 0.050(4) 0.038(3) 0.008(3) -0.001(3) 0.018(3)
C9 0.052(4) 0.046(4) 0.042(4) -0.004(3) 0.006(3) 0.004(3)
C10 0.054(4) 0.062(5) 0.036(3) 0.000(3) 0.002(3) 0.006(3)
C11 0.052(4) 0.052(4) 0.061(4) 0.000(4) 0.009(3) 0.006(3)
C12 0.043(4) 0.056(4) 0.052(4) 0.000(3) -0.004(3) 0.003(3)
C13 0.062(4) 0.045(4) 0.045(4) 0.009(3) 0.008(3) -0.009(4)
C14 0.073(4) 0.046(4) 0.054(4) -0.003(4) 0.000(3) -0.001(3)
C15 0.065(4) 0.048(4) 0.059(4) 0.004(4) -0.011(3) -0.012(4)
C16 0.069(4) 0.054(4) 0.040(4) 0.014(3) -0.002(3) 0.010(3)
C17 0.050(4) 0.048(4) 0.050(4) 0.003(3) -0.002(3) 0.008(3)
C18 0.062(4) 0.056(4) 0.052(4) -0.006(3) 0.000(3) -0.005(4)
C19 0.079(4) 0.044(4) 0.052(4) -0.008(3) -0.013(3) -0.006(4)
C20 0.067(4) 0.054(4) 0.045(4) 0.006(3) 0.003(3) 0.015(3)
C21 0.053(4) 0.045(4) 0.047(4) 0.008(3) -0.002(3) -0.011(3)
C22 0.064(4) 0.054(4) 0.041(4) -0.013(3) 0.011(3) -0.008(3)
C23 0.062(4) 0.062(5) 0.055(4) 0.006(3) 0.007(3) 0.002(4)
C24 0.063(4) 0.039(4) 0.046(3) 0.000(3) 0.005(3) 0.000(3)
C25 0.063(4) 0.050(4) 0.050(4) -0.007(3) -0.007(3) 0.004(3)
C26 0.080(4) 0.057(5) 0.043(3) -0.008(3) -0.018(3) 0.008(4)
C27 0.051(4) 0.060(4) 0.057(4) -0.009(4) 0.007(3) 0.005(3)
C28 0.064(4) 0.038(4) 0.058(4) 0.002(3) -0.005(3) 0.001(3)
C29 0.054(4) 0.054(4) 0.072(4) -0.005(3) 0.004(4) 0.008(3)
C30 0.050(4) 0.049(4) 0.058(4) -0.004(4) -0.004(3) -0.012(3)
C31 0.079(5) 0.076(6) 0.057(4) 0.020(4) -0.022(4) -0.008(5)
C32 0.065(4) 0.060(4) 0.040(4) -0.007(3) -0.001(3) 0.007(3)
C33 0.067(4) 0.055(4) 0.050(4) -0.002(3) -0.005(3) 0.025(4)
C34 0.058(4) 0.063(4) 0.056(4) -0.002(4) -0.007(3) 0.017(3)
C35 0.054(4) 0.055(4) 0.051(4) -0.003(3) 0.001(3) 0.007(3)
C36 0.056(4) 0.066(5) 0.052(4) 0.004(4) -0.007(3) 0.009(4)
C37 0.089(5) 0.098(6) 0.055(4) -0.017(4) -0.018(4) 0.004(5)
C38 0.115(6) 0.057(5) 0.055(4) 0.006(4) -0.019(4) -0.021(4)
C39 0.120(6) 0.074(5) 0.044(4) -0.006(4) -0.015(4) 0.022(5)
C40 0.071(4) 0.050(4) 0.086(5) -0.007(3) 0.010(4) 0.014(4)
C41 0.056(4) 0.107(6) 0.111(5) -0.024(5) 0.019(4) 0.010(4)
N42 0.122(5) 0.075(5) 0.110(5) 0.022(4) -0.028(4) 0.009(4)
C43 0.109(5) 0.080(6) 0.047(4) -0.011(4) -0.020(3) 0.025(5)
C44 0.110(6) 0.076(6) 0.073(5) -0.012(4) -0.018(4) -0.019(5)
C45 0.111(6) 0.086(7) 0.053(4) 0.001(5) -0.037(4) 0.002(5)
C46 0.104(5) 0.055(5) 0.068(5) 0.007(4) -0.015(4) -0.007(4)
C47 0.065(4) 0.051(4) 0.076(4) -0.014(3) 0.007(3) 0.015(4)
C48 0.074(4) 0.055(4) 0.063(4) 0.002(3) -0.009(4) 0.005(4)
C49 0.057(4) 0.075(4) 0.069(4) 0.003(3) 0.017(3) -0.002(4)
C50 0.061(4) 0.057(4) 0.066(4) 0.005(3) 0.010(3) 0.006(3)
N51 0.191(7) 0.104(5) 0.054(4) -0.002(4) -0.030(4) -0.027(5)
N52 0.168(7) 0.096(5) 0.067(4) -0.005(4) -0.011(4) -0.016(5)
C53 0.082(5) 0.102(6) 0.067(4) 0.014(4) 0.001(4) 0.014(5)
C54 0.139(8) 0.085(7) 0.087(6) -0.021(5) -0.059(6) 0.044(6)
C55 0.110(7) 0.120(8) 0.127(9) -0.017(8) -0.050(7) -0.009(7)
C56 0.113(6) 0.085(6) 0.085(5) -0.020(4) 0.003(5) -0.025(5)
N57 0.188(7) 0.085(5) 0.111(5) -0.014(5) -0.082(5) 0.044(6)
C58 0.126(6) 0.100(6) 0.116(6) 0.029(5) 0.019(5) -0.008(5)
C59 0.137(7) 0.099(7) 0.119(7) -0.009(5) -0.050(6) 0.009(6)
C60 0.147(7) 0.107(6) 0.064(5) 0.020(4) 0.033(5) 0.022(6)
C61 0.101(7) 0.125(8) 0.108(7) 0.024(6) -0.017(7) -0.026(6)
C62 0.104(6) 0.101(6) 0.091(6) -0.018(5) -0.039(6) 0.014(6)
C63 0.073(6) 0.156(9) 0.114(7) 0.046(7) 0.006(6) 0.009(6)
C64 0.113(7) 0.151(10) 0.114(7) 0.005(7) 0.024(6) -0.048(7)

loop_
_atom_type_symbol
_atom_type_scat_dispersion_real
_atom_type_scat_dispersion_imag
_atom_type_scat_Cromer_Mann_a1
_atom_type_scat_Cromer_Mann_b1
_atom_type_scat_Cromer_Mann_a2
_atom_type_scat_Cromer_Mann_b2
_atom_type_scat_Cromer_Mann_a3
_atom_type_scat_Cromer_Mann_b3
_atom_type_scat_Cromer_Mann_a4
_atom_type_scat_Cromer_Mann_b4
_atom_type_scat_Cromer_Mann_c
_atom_type_scat_source
C 0.0033 0.0016 2.3100 20.8439 1.0200 10.2075 1.5886 0.5687 0.8650 51.6512 0.2156 'International Tables Vol C 4.2.6.8 and 6.1.1.4'
H 0.0000 0.0000 0.4930 10.5109 0.3229 26.1257 0.1402 3.1424 0.0408 57.7998 0.0030 'International Tables Vol C 4.2.6.8 and 6.1.1.4'
N 0.0061 0.0033 12.2126 0.0057 3.1322 9.8933 2.0125 28.9975 1.1663 0.5826 -11.5290 'International Tables Vol C 4.2.6.8 and 6.1.1.4'
O 0.0106 0.0060 3.0485 13.2771 2.2868 5.7011 1.5463 0.3239 0.8670 32.9089 0.2508 'International Tables Vol C 4.2.6.8 and 6.1.1.4'

loop_
_geom_angle_atom_site_label_1
_geom_angle_atom_site_label_2
_geom_angle_atom_site_label_3
_geom_angle
_geom_angle_publ_flag
C8 N1 C26 122.5(5) yes
C8 N1 C39 119.2(5) yes
C26 N1 C39 118.3(5) yes
C30 N2 C44 121.3(5) yes
C30 N2 C48 121.5(5) yes
C44 N2 C48 116.6(5) yes
C10 C3 C17 123.0(5) yes
C10 C3 C20 115.8(5) yes
C17 C3 C20 121.2(6) yes
C8 C4 C10 121.2(5) yes
C8 C4 H41 118.3 no
C10 C4 H41 120.5 no
C14 C5 C27 120.3(6) yes
C14 C5 C36 115.7(5) yes
C27 C5 C36 124.0(5) yes
C23 C6 C35 108.5(5) yes
C23 C6 C40 108.4(5) yes
C35 C6 C40 110.2(4) yes
C23 C6 C49 110.5(5) yes
C35 C6 C49 109.8(4) yes
C40 C6 C49 109.4(5) yes
C9 C7 C13 123.9(6) yes
C9 C7 H71 116.9 no
C13 C7 H71 119.2 no
C4 C8 N1 121.8(5) yes
C4 C8 C16 116.0(5) yes
N1 C8 C16 122.1(5) yes
C7 C9 C18 119.6(5) yes
C7 C9 C25 119.6(6) yes
C18 C9 C25 120.8(5) yes
C3 C10 C4 122.7(5) yes
C3 C10 H101 118.6 no
C4 C10 H101 118.7 no
C12 C11 C21 124.1(6) yes
C12 C11 H111 117.9 no
C21 C11 H111 118.0 no
C11 C12 C32 121.0(6) yes
C11 C12 C35 118.6(5) yes
C32 C12 C35 120.4(5) yes
C7 C13 C19 121.9(6) yes
C7 C13 C22 118.5(5) yes
C19 C13 C22 119.6(6) yes
C5 C14 C28 122.0(6) yes
C5 C14 H141 118.0 no
C28 C14 H141 120.0 no
C21 C15 C31 121.6(6) yes
C21 C15 C46 123.5(6) yes
C31 C15 C46 114.9(6) yes
C8 C16 C20 121.0(5) yes
C8 C16 H161 119.6 no
C20 C16 H161 119.4 no
C3 C17 C25 127.9(6) yes
C3 C17 H171 117.4 no
C25 C17 H171 114.7 no
C9 C18 C24 114.1(4) yes
C9 C18 H181 107.7 no
C24 C18 H181 107.8 no
C9 C18 H182 109.5 no
C24 C18 H182 109.1 no
H181 C18 H182 108.5 no
C13 C19 C38 123.1(6) yes
C13 C19 C45 121.9(6) yes
C38 C19 C45 115.0(6) yes
C3 C20 C16 123.2(5) yes
C3 C20 H201 119.0 no
C16 C20 H201 117.8 no
C11 C21 C15 122.4(6) yes
C11 C21 C23 118.1(5) yes
C15 C21 C23 119.5(6) yes
C13 C22 C24 114.8(5) yes
C13 C22 H221 110.5 no
C24 C22 H221 104.1 no
C13 C22 H222 109.2 no
C24 C22 H222 108.6 no
H221 C22 H222 109.4 no
C6 C23 C21 113.0(5) yes
C6 C23 H232 108.7 no
C21 C23 H232 108.0 no
C6 C23 H231 108.1 no
C21 C23 H231 110.5 no
H232 C23 H231 108.4 no
C22 C24 C18 108.1(5) yes
C22 C24 C47 110.1(5) yes
C18 C24 C47 110.8(4) yes
C22 C24 C50 110.6(4) yes
C18 C24 C50 108.3(4) yes
C47 C24 C50 108.9(5) yes
C9 C25 C17 128.3(6) yes
C9 C25 H251 114.9 no
C17 C25 H251 116.7 no
N1 C26 C33 107.0(5) yes
N1 C26 C41 113.2(5) yes
C33 C26 C41 114.2(5) yes
N1 C26 H261 107.6 no
C33 C26 H261 107.6 no
C41 C26 H261 107.0 no
C5 C27 C32 129.2(6) yes
C5 C27 H271 116.6 no
C32 C27 H271 114.2 no
C14 C28 C30 122.5(5) yes
C14 C28 H281 118.4 no
C30 C28 H281 119.1 no
C30 C29 C36 120.8(6) yes
C30 C29 H291 119.7 no
C36 C29 H291 119.4 no
C29 C30 C28 115.9(6) yes
C29 C30 N2 120.0(6) yes
C28 C30 N2 124.1(6) yes
C15 C31 N42 178.9(8) yes
C12 C32 C27 127.7(6) yes
C12 C32 H321 115.8 no
C27 C32 H321 116.5 no
C26 C33 C37 124.9(6) yes
C26 C33 C53 119.3(6) yes
C37 C33 C53 115.7(6) yes
C43 C34 C48 125.1(7) yes
C43 C34 C56 117.8(6) yes
C48 C34 C56 117.1(6) yes
C6 C35 C12 114.3(4) yes
C6 C35 H352 108.5 no
C12 C35 H352 110.5 no
C6 C35 H351 106.7 no
C12 C35 H351 107.7 no
H352 C35 H351 108.8 no
C5 C36 C29 123.0(5) yes
C5 C36 H361 118.2 no
C29 C36 H361 118.8 no
C33 C37 C62 121.6(7) yes
C33 C37 H371 118.7 no
C62 C37 H371 119.7 no
C19 C38 N51 177.9(8) yes
N1 C39 C60 113.3(5) yes
N1 C39 H391 106.8 no
C60 C39 H391 108.5 no
N1 C39 H392 108.8 no
C60 C39 H392 110.9 no
H391 C39 H392 108.4 no
C6 C40 H401 109.1 no
C6 C40 H402 107.3 no
H401 C40 H402 109.8 no
C6 C40 H403 110.7 no
H401 C40 H403 109.5 no
H402 C40 H403 110.4 no
C26 C41 H413 108.4 no
C26 C41 H411 107.8 no
H413 C41 H411 111.5 no
C26 C41 H412 107.7 no
H413 C41 H412 111.7 no
H411 C41 H412 109.5 no
C34 C43 C54 122.0(8) yes
C34 C43 H431 118.6 no
C54 C43 H431 119.4 no
N2 C44 C59 114.4(7) yes
N2 C44 H442 106.9 no
C59 C44 H442 108.0 no
N2 C44 H441 109.9 no
C59 C44 H441 107.7 no
H442 C44 H441 109.9 no
C19 C45 N57 178.0(9) yes
C15 C46 N52 178.6(8) yes
C24 C47 H471 110.8 no
C24 C47 H473 108.0 no
H471 C47 H473 109.2 no
C24 C47 H472 110.3 no
H471 C47 H472 110.4 no
H473 C47 H472 108.1 no
C34 C48 N2 109.2(5) yes
C34 C48 C58 114.0(5) yes
N2 C48 C58 112.5(6) yes
C34 C48 H481 106.5 no
N2 C48 H481 106.0 no
C58 C48 H481 108.2 no
C6 C49 H493 107.8 no
C6 C49 H492 110.8 no
H493 C49 H492 109.0 no
C6 C49 H491 110.8 no
H493 C49 H491 109.1 no
H492 C49 H491 109.4 no
C24 C50 H503 111.1 no
C24 C50 H502 111.1 no
H503 C50 H502 108.9 no
C24 C50 H501 109.0 no
H503 C50 H501 109.0 no
H502 C50 H501 107.6 no
C33 C53 C63 121.6(7) yes
C33 C53 H531 118.0 no
C63 C53 H531 120.4 no
C43 C54 C55 116.8(8) yes
C43 C54 H541 120.1 no
C55 C54 H541 123.1 no
C54 C55 C64 122.4(9) yes
C54 C55 H551 117.4 no
C64 C55 H551 120.2 no
C34 C56 C64 120.5(8) yes
C34 C56 H561 119.0 no
C64 C56 H561 120.5 no
C48 C58 H583 109.4 no
C48 C58 H582 108.6 no
H583 C58 H582 109.3 no
C48 C58 H581 109.4 no
H583 C58 H581 110.7 no
H582 C58 H581 109.5 no
C44 C59 H591 109.3 no
C44 C59 H592 110.8 no
H591 C59 H592 109.4 no
C44 C59 H593 109.8 no
H591 C59 H593 108.2 no
H592 C59 H593 109.3 no
C39 C60 H603 110.3 no
C39 C60 H602 109.1 no
H603 C60 H602 109.8 no
C39 C60 H601 108.5 no
H603 C60 H601 109.0 no
H602 C60 H601 110.1 no
C62 C61 C63 120.9(9) yes
C62 C61 H611 118.9 no
C63 C61 H611 120.3 no
C37 C62 C61 121.1(8) yes
C37 C62 H621 118.7 no
C61 C62 H621 120.2 no
C53 C63 C61 119.2(8) yes
C53 C63 H631 120.8 no
C61 C63 H631 120.0 no
C56 C64 C55 120.4(9) yes
C56 C64 H641 119.0 no
C55 C64 H641 120.6 no

loop_
_geom_bond_atom_site_label_1
_geom_bond_atom_site_label_2
_geom_bond_distance
_geom_bond_publ_flag
N1 C8 1.358(6) yes
N1 C26 1.479(7) yes
N1 C39 1.465(7) yes
N2 C30 1.362(7) yes
N2 C44 1.483(8) yes
N2 C48 1.471(6) yes
C3 C10 1.379(7) yes
C3 C17 1.439(7) yes
C3 C20 1.394(7) yes
C4 C8 1.421(7) yes
C4 C10 1.374(7) yes
C4 H41 0.944 no
C5 C14 1.395(7) yes
C5 C27 1.431(7) yes
C5 C36 1.387(8) yes
C6 C23 1.526(7) yes
C6 C35 1.527(7) yes
C6 C40 1.533(7) yes
C6 C49 1.512(7) yes
C7 C9 1.346(7) yes
C7 C13 1.424(7) yes
C7 H71 0.928 no
C8 C16 1.396(8) yes
C9 C18 1.489(7) yes
C9 C25 1.431(7) yes
C10 H101 0.938 no
C11 C12 1.367(7) yes
C11 C21 1.416(7) yes
C11 H111 0.933 no
C12 C32 1.437(7) yes
C12 C35 1.517(7) yes
C13 C19 1.350(7) yes
C13 C22 1.484(7) yes
C14 C28 1.373(7) yes
C14 H141 0.930 no
C15 C21 1.358(7) yes
C15 C31 1.438(10) yes
C15 C46 1.431(9) yes
C16 C20 1.373(7) yes
C16 H161 0.945 no
C17 C25 1.346(6) yes
C17 H171 0.939 no
C18 C24 1.543(7) yes
C18 H181 0.982 no
C18 H182 0.970 no
C19 C38 1.419(8) yes
C19 C45 1.439(10) yes
C20 H201 0.932 no
C21 C23 1.510(7) yes
C22 C24 1.541(7) yes
C22 H221 0.955 no
C22 H222 0.960 no
C23 H232 0.972 no
C23 H231 0.978 no
C24 C47 1.515(7) yes
C24 C50 1.528(7) yes
C25 H251 0.930 no
C26 C33 1.531(8) yes
C26 C41 1.516(8) yes
C26 H261 1.023 no
C27 C32 1.332(7) yes
C27 H271 0.943 no
C28 C30 1.393(8) yes
C28 H281 0.945 no
C29 C30 1.408(7) yes
C29 C36 1.385(7) yes
C29 H291 0.932 no
C31 N42 1.154(9) yes
C32 H321 0.935 no
C33 C37 1.377(8) yes
C33 C53 1.393(8) yes
C34 C43 1.392(8) yes
C34 C48 1.521(8) yes
C34 C56 1.379(9) yes
C35 H352 0.968 no
C35 H351 0.961 no
C36 H361 0.923 no
C37 C62 1.389(10) yes
C37 H371 0.942 no
C38 N51 1.147(7) yes
C39 C60 1.496(9) yes
C39 H391 0.973 no
C39 H392 0.976 no
C40 H401 0.967 no
C40 H402 0.979 no
C40 H403 0.976 no
C41 H413 0.963 no
C41 H411 0.967 no
C41 H412 0.972 no
C43 C54 1.410(11) yes
C43 H431 0.944 no
C44 C59 1.454(9) yes
C44 H442 0.975 no
C44 H441 0.989 no
C45 N57 1.130(9) yes
C46 N52 1.130(7) yes
C47 H471 0.968 no
C47 H473 0.970 no
C47 H472 0.975 no
C48 C58 1.523(8) yes
C48 H481 0.995 no
C49 H493 0.961 no
C49 H492 0.964 no
C49 H491 0.963 no
C50 H503 0.962 no
C50 H502 0.962 no
C50 H501 0.963 no
C53 C63 1.406(10) yes
C53 H531 0.939 no
C54 C55 1.362(12) yes
C54 H541 0.924 no
C55 C64 1.357(12) yes
C55 H551 0.941 no
C56 C64 1.374(11) yes
C56 H561 0.946 no
C58 H583 0.956 no
C58 H582 0.970 no
C58 H581 0.964 no
C59 H591 0.965 no
C59 H592 0.965 no
C59 H593 0.956 no
C60 H603 0.957 no
C60 H602 0.962 no
C60 H601 0.964 no
C61 C62 1.320(10) yes
C61 C63 1.347(11) yes
C61 H611 0.952 no
C62 H621 0.950 no
C63 H631 0.925 no
C64 H641 0.937 no

loop_
_geom_hbond_atom_site_label_D
_geom_hbond_atom_site_label_H
_geom_hbond_atom_site_label_A
_geom_hbond_site_symmetry_A
_geom_hbond_angle_DHA
_geom_hbond_distance_DH
_geom_hbond_distance_HA
_geom_hbond_distance_DA
_geom_hbond_publ_flag
C50 H503 N57 1_565 167 0.96 2.52 3.464(9) yes
